data_7712512
loop_
_publ_author_name
'Hsieh, Chang-Chih'
'Liao, Po-Kuang'
'Chen, Chia-Wei'
'Chiang, Ming-Hsi'
'Horng, Yih-Chern'

_publ_section_title
;
 The effect of anions in the synthesis and structure of pyrazolylamidino
 copper(II) complexes
;
_journal_name_full 'Dalton Transactions'
_journal_paper_doi 10.1039/D3DT00103B
_journal_year 2023
_chemical_formula_sum 'C6 H9 Cl2 Cu N3'
_chemical_formula_weight 257.61
_space_group_crystal_system monoclinic
_space_group_IT_number 14
_space_group_name_Hall '-P 2yn'
_space_group_name_H-M_alt 'P 1 21/n 1'
_atom_sites_solution_hydrogens geom
_audit_creation_method SHELXL-2018/3
_audit_update_record
;
2022-11-28 deposited with the CCDC.	2023-03-03 downloaded from the CCDC.
;
_cell_angle_alpha 90
_cell_angle_beta 103.120(2)
_cell_angle_gamma 90
_cell_formula_units_Z 4
_cell_length_a 8.4981(3)
_cell_length_b 6.8635(3)
_cell_length_c 16.2694(6)
_cell_measurement_reflns_used 2367
_cell_measurement_temperature 150(2)
_cell_measurement_theta_max 25.43
_cell_measurement_theta_min 2.50
_cell_volume 924.17(6)
_computing_cell_refinement 'Bruker SMART'
_computing_data_collection 'Bruker SMART'
_computing_data_reduction 'Bruker SAINT'
_computing_molecular_graphics 'Bruker SHELXTL'
_computing_publication_material 'Bruker SHELXTL'
_computing_structure_refinement 'Bruker SHELXTL'
_computing_structure_solution 'Bruker SHELXTL'
_diffrn_ambient_temperature 150(2)
_diffrn_measured_fraction_theta_full 0.999
_diffrn_measured_fraction_theta_max 0.998
_diffrn_measurement_device_type 'Bruker SMART APEX II'
_diffrn_measurement_method \w
_diffrn_radiation_type MoK\a
_diffrn_radiation_wavelength 0.71073
_diffrn_reflns_av_R_equivalents 0.0429
_diffrn_reflns_av_unetI/netI 0.0428
_diffrn_reflns_Laue_measured_fraction_full 0.999
_diffrn_reflns_Laue_measured_fraction_max 0.998
_diffrn_reflns_limit_h_max 10
_diffrn_reflns_limit_h_min -11
_diffrn_reflns_limit_k_max 7
_diffrn_reflns_limit_k_min -9
_diffrn_reflns_limit_l_max 20
_diffrn_reflns_limit_l_min -21
_diffrn_reflns_number 9864
_diffrn_reflns_point_group_measured_fraction_full 0.999
_diffrn_reflns_point_group_measured_fraction_max 0.998
_diffrn_reflns_theta_full 25.242
_diffrn_reflns_theta_max 28.692
_diffrn_reflns_theta_min 2.504
_exptl_absorpt_coefficient_mu 2.887
_exptl_absorpt_correction_T_max 0.972
_exptl_absorpt_correction_T_min 0.540
_exptl_absorpt_correction_type multi-scan
_exptl_crystal_colour green
_exptl_crystal_density_diffrn 1.851
_exptl_crystal_description block
_exptl_crystal_F_000 474
_exptl_crystal_size_max 0.34
_exptl_crystal_size_mid 0.18
_exptl_crystal_size_min 0.01
_refine_diff_density_max 0.579
_refine_diff_density_min -0.528
_refine_diff_density_rms 0.093
_refine_ls_extinction_method none
_refine_ls_goodness_of_fit_ref 0.670
_refine_ls_hydrogen_treatment constr
_refine_ls_matrix_type full
_refine_ls_number_parameters 110
_refine_ls_number_reflns 2391
_refine_ls_number_restraints 0
_refine_ls_restrained_S_all 0.670
_refine_ls_R_factor_all 0.0453
_refine_ls_R_factor_gt 0.0306
_refine_ls_shift/su_max 0.001
_refine_ls_shift/su_mean 0.000
_refine_ls_structure_factor_coef Fsqd
_refine_ls_weighting_details 'w=1/[\s^2^(Fo^2^)+(0.1000P)^2^+1.0000P] where P=(Fo^2^+2Fc^2^)/3'
_refine_ls_weighting_scheme calc
_refine_ls_wR_factor_gt 0.0859
_refine_ls_wR_factor_ref 0.0982
_reflns_Friedel_coverage 0.000
_reflns_number_gt 1877
_reflns_number_total 2391
_reflns_threshold_expression 'I > 2\s(I)'
_cod_data_source_file d3dt00103b2.cif
_cod_data_source_block Cpd4
_cod_original_sg_symbol_H-M 'P 21/n'
_cod_database_code 7712512
_shelx_shelxl_version_number 2018/3
_shelx_space_group_comment
;
The symmetry employed for this shelxl refinement is uniquely defined
by the following loop, which should always be used as a source of
symmetry information in preference to the above space-group names.
They are only intended as comments.
;

loop_
_space_group_symop_operation_xyz
'x, y, z'
'-x+1/2, y+1/2, -z+1/2'
'-x, -y, -z'
'x-1/2, -y-1/2, z-1/2'

loop_
_atom_site_label
_atom_site_type_symbol
_atom_site_fract_x
_atom_site_fract_y
_atom_site_fract_z
_atom_site_U_iso_or_equiv
_atom_site_adp_type
_atom_site_occupancy
_atom_site_site_symmetry_order
_atom_site_calc_flag
_atom_site_refinement_flags_posn
_atom_site_refinement_flags_adp
_atom_site_refinement_flags_occupancy
_atom_site_disorder_assembly
_atom_site_disorder_group
Cu1 Cu 0.70993(4) 0.61509(4) 0.16689(2) 0.01982(12) Uani 1 1 d . . . . .
Cl1 Cl 0.89078(7) 0.76310(9) 0.10587(4) 0.02217(15) Uani 1 1 d . . . . .
Cl2 Cl 0.89519(8) 0.47988(10) 0.27254(4) 0.02715(16) Uani 1 1 d . . . . .
C2 C 0.3127(3) 0.7710(4) -0.03248(17) 0.0272(6) Uani 1 1 d . . . . .
H2 H 0.255812 0.828451 -0.082156 0.033 Uiso 1 1 calc R U . . .
C4 C 0.3892(3) 0.5071(4) 0.16331(15) 0.0221(5) Uani 1 1 d . . . . .
C3 C 0.2503(3) 0.6746(4) 0.02607(17) 0.0253(5) Uani 1 1 d . . . . .
H3 H 0.141428 0.654298 0.024338 0.030 Uiso 1 1 calc R U . . .
C5 C 0.2387(3) 0.4273(4) 0.18221(18) 0.0275(6) Uani 1 1 d . . . . .
H5A H 0.155330 0.526609 0.170832 0.033 Uiso 1 1 calc R U . . .
H5B H 0.258655 0.394876 0.241707 0.033 Uiso 1 1 calc R U . . .
C1 C 0.4816(3) 0.7655(4) -0.00193(16) 0.0220(5) Uani 1 1 d . . . . .
H1 H 0.555478 0.821030 -0.029276 0.026 Uiso 1 1 calc R U . . .
N1 N 0.5213(3) 0.6714(3) 0.07037(13) 0.0193(4) Uani 1 1 d . . . . .
N2 N 0.3783(3) 0.6132(3) 0.08802(13) 0.0206(4) Uani 1 1 d . . . . .
N3 N 0.5314(3) 0.4904(3) 0.20692(14) 0.0234(5) Uani 1 1 d . . . . .
H4 H 0.550454 0.425668 0.253398 0.028 Uiso 1 1 calc R U . . .
C6 C 0.1781(4) 0.2455(5) 0.12995(19) 0.0356(7) Uani 1 1 d . . . . .
H6A H 0.157973 0.276844 0.070979 0.053 Uiso 1 1 calc R U . . .
H6B H 0.079894 0.200863 0.143451 0.053 Uiso 1 1 calc R U . . .
H6C H 0.258401 0.144883 0.142683 0.053 Uiso 1 1 calc R U . . .

loop_
_atom_site_aniso_label
_atom_site_aniso_U_11
_atom_site_aniso_U_22
_atom_site_aniso_U_33
_atom_site_aniso_U_23
_atom_site_aniso_U_13
_atom_site_aniso_U_12
Cu1 0.01673(18) 0.02223(18) 0.01943(18) 0.00263(11) 0.00185(12) -0.00087(11)
Cl1 0.0207(3) 0.0255(3) 0.0209(3) 0.0023(2) 0.0060(2) 0.0001(2)
Cl2 0.0208(3) 0.0317(3) 0.0271(3) 0.0105(3) 0.0017(2) 0.0009(2)
C2 0.0281(14) 0.0230(13) 0.0278(13) 0.0053(10) 0.0005(11) 0.0043(11)
C4 0.0254(13) 0.0208(11) 0.0201(12) -0.0029(9) 0.0049(10) 0.0018(10)
C3 0.0192(12) 0.0267(13) 0.0285(13) 0.0026(11) 0.0020(10) 0.0040(10)
C5 0.0222(13) 0.0362(14) 0.0247(13) 0.0030(11) 0.0064(10) -0.0004(11)
C1 0.0272(13) 0.0164(11) 0.0221(12) -0.0012(9) 0.0051(10) -0.0002(10)
N1 0.0194(10) 0.0182(9) 0.0201(10) -0.0017(8) 0.0039(8) -0.0016(8)
N2 0.0178(10) 0.0217(10) 0.0215(10) 0.0001(8) 0.0026(8) 0.0002(8)
N3 0.0219(11) 0.0248(11) 0.0230(11) 0.0040(9) 0.0039(8) 0.0006(9)
C6 0.0316(16) 0.0421(16) 0.0315(15) 0.0040(13) 0.0036(12) -0.0130(13)

loop_
_atom_type_symbol
_atom_type_description
_atom_type_scat_dispersion_real
_atom_type_scat_dispersion_imag
_atom_type_scat_source
C C 0.0033 0.0016 'International Tables Vol C Tables 4.2.6.8 and 6.1.1.4'
H H 0.0000 0.0000 'International Tables Vol C Tables 4.2.6.8 and 6.1.1.4'
N N 0.0061 0.0033 'International Tables Vol C Tables 4.2.6.8 and 6.1.1.4'
Cl Cl 0.1484 0.1585 'International Tables Vol C Tables 4.2.6.8 and 6.1.1.4'
Cu Cu 0.3201 1.2651 'International Tables Vol C Tables 4.2.6.8 and 6.1.1.4'

loop_
_geom_angle_atom_site_label_1
_geom_angle_atom_site_label_2
_geom_angle_atom_site_label_3
_geom_angle
_geom_angle_site_symmetry_1
_geom_angle_site_symmetry_3
_geom_angle_publ_flag
N3 Cu1 N1 78.75(9) . . ?
N3 Cu1 Cl2 91.49(6) . . ?
N1 Cu1 Cl2 166.22(6) . . ?
N3 Cu1 Cl1 172.82(6) . . ?
N1 Cu1 Cl1 94.13(6) . . ?
Cl2 Cu1 Cl1 95.37(2) . . ?
C3 C2 C1 105.5(2) . . ?
N3 C4 N2 113.7(2) . . ?
N3 C4 C5 127.6(2) . . ?
N2 C4 C5 118.7(2) . . ?
C2 C3 N2 107.1(2) . . ?
C4 C5 C6 112.5(2) . . ?
N1 C1 C2 111.3(2) . . ?
C1 N1 N2 105.7(2) . . ?
C1 N1 Cu1 142.10(19) . . ?
N2 N1 Cu1 111.61(15) . . ?
N1 N2 C3 110.5(2) . . ?
N1 N2 C4 116.5(2) . . ?
C3 N2 C4 133.0(2) . . ?
C4 N3 Cu1 118.99(19) . . ?

loop_
_geom_bond_atom_site_label_1
_geom_bond_atom_site_label_2
_geom_bond_distance
_geom_bond_site_symmetry_2
_geom_bond_publ_flag
Cu1 N3 1.977(2) . ?
Cu1 N1 2.011(2) . ?
Cu1 Cl2 2.2508(7) . ?
Cu1 Cl1 2.2522(7) . ?
C2 C3 1.362(4) . ?
C2 C1 1.408(4) . ?
C4 N3 1.260(3) . ?
C4 N2 1.410(3) . ?
C4 C5 1.486(4) . ?
C3 N2 1.370(3) . ?
C5 C6 1.532(4) . ?
C1 N1 1.317(3) . ?
N1 N2 1.370(3) . ?
